data_2223049
loop_
_publ_author_name
'Li, Yuan-xiang'

_publ_section_title (<i>RS</i>)-(2-Bromo-4-fluoroanilino)[2-(4,6-dimethoxypyrimidin-2-yloxy)phenyl]acetonitrile
_journal_coeditor_code FB2161
_journal_issue 9
_journal_name_full 'Acta Crystallographica Section E'
_journal_page_first o2295
_journal_page_last o2296
_journal_paper_doi 10.1107/S1600536809033819
_journal_volume 65
_journal_year 2009
_chemical_formula_iupac 'C20 H16 Br F N4 O3'
_chemical_formula_moiety 'C20 H16 Br F N4 O3'
_chemical_formula_sum 'C20 H16 Br F N4 O3'
_chemical_formula_weight 459.28
_chemical_melting_point_gt 383
_chemical_melting_point_lt 385
_chemical_name_systematic
;
(<i>RS</i>)-(2-Bromo-4-fluoroanilino)[2-(4,6-dimethoxypyrimidin-2-
yloxy)phenyl]acetonitrile
;
_space_group_IT_number 2
_symmetry_cell_setting triclinic
_symmetry_space_group_name_Hall '-P 1'
_symmetry_space_group_name_H-M 'P -1'
_atom_sites_solution_hydrogens difmap
_atom_sites_solution_primary direct
_atom_sites_solution_secondary difmap
_audit_creation_method SHELXL-97
_cell_angle_alpha 67.2350(10)
_cell_angle_beta 82.0880(10)
_cell_angle_gamma 81.277(2)
_cell_formula_units_Z 2
_cell_length_a 8.9131(4)
_cell_length_b 10.6646(4)
_cell_length_c 11.7804(5)
_cell_measurement_reflns_used 2760
_cell_measurement_temperature 299(2)
_cell_measurement_theta_max 24.14
_cell_measurement_theta_min 2.32
_cell_volume 1016.77(7)
_computing_cell_refinement 'SAINT-Plus (Bruker, 2001)'
_computing_data_collection 'SMART (Bruker, 2001)'
_computing_data_reduction 'SAINT-Plus (Bruker, 2001)'
_computing_molecular_graphics 'PLATON (Spek, 2009)'
_computing_publication_material 'PLATON (Spek, 2009)'
_computing_structure_refinement 'SHELXL97 (Sheldrick, 2008)'
_computing_structure_solution 'SHELXS97 (Sheldrick, 2008)'
_diffrn_ambient_temperature 299(2)
_diffrn_measured_fraction_theta_full 0.981
_diffrn_measured_fraction_theta_max 0.981
_diffrn_measurement_device_type 'Bruker SMART APEX CCD area-detector'
_diffrn_measurement_method '0.3\% wide \w'
_diffrn_radiation_monochromator graphite
_diffrn_radiation_source 'fine focus sealed Siemens Mo tube'
_diffrn_radiation_type 'Mo k\a'
_diffrn_radiation_wavelength 0.71073
_diffrn_reflns_av_R_equivalents 0.0266
_diffrn_reflns_av_sigmaI/netI 0.0373
_diffrn_reflns_limit_h_max 11
_diffrn_reflns_limit_h_min -11
_diffrn_reflns_limit_k_max 13
_diffrn_reflns_limit_k_min -13
_diffrn_reflns_limit_l_max 15
_diffrn_reflns_limit_l_min -15
_diffrn_reflns_number 10737
_diffrn_reflns_theta_full 27.50
_diffrn_reflns_theta_max 27.50
_diffrn_reflns_theta_min 2.08
_diffrn_standards_number 0
_exptl_absorpt_coefficient_mu 2.059
_exptl_absorpt_correction_T_max 0.662
_exptl_absorpt_correction_T_min 0.606
_exptl_absorpt_correction_type multi-scan
_exptl_absorpt_process_details '(SADABS; Sheldrick, 1996)'
_exptl_crystal_colour colourless
_exptl_crystal_density_diffrn 1.500
_exptl_crystal_density_method 'not measured'
_exptl_crystal_description block
_exptl_crystal_F_000 464
_exptl_crystal_size_max 0.25
_exptl_crystal_size_mid 0.20
_exptl_crystal_size_min 0.20
_refine_diff_density_max 0.829
_refine_diff_density_min -0.465
_refine_ls_extinction_method none
_refine_ls_goodness_of_fit_ref 1.046
_refine_ls_hydrogen_treatment mixed
_refine_ls_matrix_type full
_refine_ls_number_constraints 59
_refine_ls_number_parameters 267
_refine_ls_number_reflns 4588
_refine_ls_number_restraints 1
_refine_ls_restrained_S_all 1.046
_refine_ls_R_factor_all 0.0943
_refine_ls_R_factor_gt 0.0548
_refine_ls_shift/su_max 0.000
_refine_ls_shift/su_mean 0.000
_refine_ls_structure_factor_coef Fsqd
_refine_ls_weighting_details 'calc w=1/[\s^2^(Fo^2^)+(0.0884P)^2^+0.0427P] where P=(Fo^2^+2Fc^2^)/3'
_refine_ls_weighting_scheme calc
_refine_ls_wR_factor_gt 0.1513
_refine_ls_wR_factor_ref 0.1661
_reflns_number_gt 2636
_reflns_number_total 4588
_reflns_threshold_expression I>2\s(I)
_cod_data_source_file fb2161.cif
_cod_data_source_block I
_cod_depositor_comments
;
The following automatic conversions were performed:
'_symmetry_cell_setting' value 'Triclinic' changed to 'triclinic'
according to '/home/saulius/struct/CIF-dictionaries/cif_core.dic'
dictionary named 'cif_core.dic' version 2.4.1 from 2010-06-29.

Automatic conversion script
Id: cif_fix_enum 1527 2010-12-29 10:47:43Z saulius 

The following automatic conversions were performed:

'_symmetry_cell_setting' value 'Triclinic' changed to 'triclinic'
according to /home/saulius/struct/CIF-dictionaries/cif_core.dic
dictionary named 'cif_core.dic' version 2.4.1 from 2010-06-29.

Automatic conversion script
Id: cif_fix_values 1715 2011-07-08 13:25:40Z adriana 
;
_cod_database_code 2223049
_cod_database_fobs_code 2223049

loop_
_symmetry_equiv_pos_as_xyz
'x, y, z'
'-x, -y, -z'

loop_
_atom_site_type_symbol
_atom_site_label
_atom_site_fract_x
_atom_site_fract_y
_atom_site_fract_z
_atom_site_U_iso_or_equiv
_atom_site_adp_type
_atom_site_calc_flag
_atom_site_refinement_flags
_atom_site_occupancy
_atom_site_disorder_assembly
_atom_site_disorder_group
Br Br1 0.87179(6) 0.19137(4) 0.47691(3) 0.1134(3) Uani d . 1 . .
C C1 0.8782(7) 0.4408(4) 0.8262(5) 0.1187(16) Uani d . 1 . .
H H1A 0.8212 0.3653 0.8427 0.178 Uiso calc R 1 . .
H H1B 0.8092 0.5218 0.8175 0.178 Uiso calc R 1 . .
H H1C 0.9392 0.4212 0.8935 0.178 Uiso calc R 1 . .
C C2 1.3827(9) 0.1531(8) 0.4604(6) 0.174(3) Uani d . 1 . .
H H2A 1.4643 0.1246 0.5134 0.261 Uiso calc R 1 . .
H H2B 1.4241 0.1733 0.3764 0.261 Uiso calc R 1 . .
H H2C 1.3183 0.0810 0.4843 0.261 Uiso calc R 1 . .
C C3 1.0640(5) 0.3549(4) 0.7042(4) 0.0895(11) Uani d . 1 . .
C C4 1.1396(6) 0.3699(5) 0.5916(4) 0.1173(15) Uani d . 1 . .
H H4 1.1326 0.4534 0.5254 0.141 Uiso calc R 1 . .
C C5 1.2246(5) 0.2596(5) 0.5801(4) 0.1054(14) Uani d . 1 . .
C C6 1.1638(4) 0.1373(3) 0.7778(3) 0.0650(8) Uani d . 1 . .
C C7 1.2094(3) -0.1058(3) 0.8622(2) 0.0581(7) Uani d . 1 . .
C C8 1.3569(4) -0.1646(4) 0.8608(3) 0.0783(9) Uani d . 1 . .
H H8 1.4359 -0.1196 0.8658 0.094 Uiso calc R 1 . .
C C9 1.3867(4) -0.2903(4) 0.8520(4) 0.0888(11) Uani d . 1 . .
H H9 1.4867 -0.3307 0.8506 0.107 Uiso calc R 1 . .
C C10 1.2715(5) -0.3569(4) 0.8453(3) 0.0848(11) Uani d . 1 . .
H H10 1.2933 -0.4422 0.8391 0.102 Uiso calc R 1 . .
C C11 1.1221(4) -0.2986(3) 0.8477(3) 0.0672(8) Uani d . 1 . .
H H11 1.0439 -0.3444 0.8426 0.081 Uiso calc R 1 . .
C C12 1.0890(3) -0.1719(3) 0.8578(2) 0.0523(6) Uani d . 1 . .
C C13 0.9288(3) -0.1037(3) 0.8654(2) 0.0537(7) Uani d . 1 . .
H H13 0.9238 -0.0567 0.9230 0.064 Uiso calc R 1 . .
C C14 0.8165(4) -0.2064(4) 0.9153(3) 0.0695(8) Uani d . 1 . .
C C15 0.7744(3) 0.1025(3) 0.7335(3) 0.0580(7) Uani d . 1 . .
C C16 0.7497(4) 0.2024(3) 0.6176(3) 0.0721(8) Uani d . 1 . .
C C17 0.6375(5) 0.3112(4) 0.6020(4) 0.0936(12) Uani d . 1 . .
H H17 0.6229 0.3771 0.5237 0.112 Uiso calc R 1 . .
C C18 0.5498(5) 0.3204(4) 0.7017(4) 0.0931(12) Uani d . 1 . .
C C19 0.5653(4) 0.2244(4) 0.8178(4) 0.0841(10) Uani d . 1 . .
H H19 0.5017 0.2317 0.8851 0.101 Uiso calc R 1 . .
C C20 0.6787(4) 0.1154(3) 0.8330(3) 0.0689(8) Uani d . 1 . .
H H20 0.6908 0.0496 0.9117 0.083 Uiso calc R 1 . .
F F1 0.4432(4) 0.4297(3) 0.6871(3) 0.1400(11) Uani d . 1 . .
N N1 1.0762(3) 0.2366(3) 0.8016(2) 0.0702(7) Uani d . 1 . .
N N2 1.2403(3) 0.1355(3) 0.6752(3) 0.0813(8) Uani d . 1 . .
N N3 0.7278(4) -0.2815(4) 0.9507(4) 0.1020(11) Uani d . 1 . .
N N4 0.8911(3) -0.0024(2) 0.7473(2) 0.0667(7) Uani d D 1 . .
H H4A 0.949(3) -0.018(3) 0.692(3) 0.080 Uiso d D 1 . .
O O1 0.9737(4) 0.4619(3) 0.7162(3) 0.1144(10) Uani d . 1 . .
O O2 1.2974(6) 0.2699(5) 0.4710(3) 0.1620(17) Uani d . 1 . .
O O3 1.1745(2) 0.0177(2) 0.88013(18) 0.0660(5) Uani d . 1 . .

loop_
_atom_site_aniso_label
_atom_site_aniso_U_11
_atom_site_aniso_U_22
_atom_site_aniso_U_33
_atom_site_aniso_U_12
_atom_site_aniso_U_13
_atom_site_aniso_U_23
Br1 0.1488(5) 0.1099(4) 0.0510(3) 0.0276(3) -0.0032(2) -0.0139(2)
C1 0.169(5) 0.078(3) 0.107(4) -0.005(3) -0.004(3) -0.037(3)
C2 0.200(7) 0.172(6) 0.102(4) -0.011(5) 0.069(5) -0.030(4)
C3 0.111(3) 0.070(2) 0.075(2) -0.019(2) -0.012(2) -0.0079(18)
C4 0.142(4) 0.082(3) 0.087(3) -0.011(3) -0.001(3) 0.010(2)
C5 0.107(3) 0.117(3) 0.061(2) -0.026(3) 0.021(2) -0.004(2)
C6 0.071(2) 0.0700(19) 0.0497(16) -0.0244(16) -0.0043(14) -0.0116(14)
C7 0.0611(19) 0.0630(17) 0.0426(14) -0.0014(14) -0.0020(12) -0.0140(12)
C8 0.059(2) 0.101(3) 0.069(2) 0.0008(18) -0.0023(15) -0.0300(19)
C9 0.065(2) 0.107(3) 0.077(2) 0.026(2) -0.0007(17) -0.030(2)
C10 0.102(3) 0.0647(19) 0.075(2) 0.022(2) 0.003(2) -0.0269(17)
C11 0.077(2) 0.0568(16) 0.0649(19) 0.0034(15) 0.0013(15) -0.0256(14)
C12 0.0566(16) 0.0501(14) 0.0428(13) 0.0045(12) -0.0038(11) -0.0132(11)
C13 0.0570(16) 0.0505(14) 0.0485(14) 0.0048(12) -0.0048(12) -0.0170(12)
C14 0.061(2) 0.0687(19) 0.072(2) 0.0060(17) -0.0083(16) -0.0233(16)
C15 0.0625(17) 0.0557(15) 0.0544(16) 0.0062(13) -0.0135(13) -0.0209(13)
C16 0.087(2) 0.0671(18) 0.0529(17) 0.0105(16) -0.0157(15) -0.0164(14)
C17 0.117(3) 0.072(2) 0.075(2) 0.033(2) -0.036(2) -0.0161(18)
C18 0.100(3) 0.080(2) 0.095(3) 0.043(2) -0.034(2) -0.038(2)
C19 0.076(2) 0.094(2) 0.080(2) 0.0272(18) -0.0168(18) -0.041(2)
C20 0.0686(19) 0.0682(18) 0.0601(18) 0.0153(15) -0.0097(14) -0.0203(15)
F1 0.155(2) 0.1206(19) 0.129(2) 0.0875(17) -0.0487(17) -0.0542(16)
N1 0.0928(19) 0.0533(14) 0.0608(15) -0.0158(14) -0.0069(13) -0.0143(12)
N2 0.0848(19) 0.0860(19) 0.0580(16) -0.0188(15) 0.0059(14) -0.0110(14)
N3 0.070(2) 0.094(2) 0.132(3) -0.0117(18) -0.0006(19) -0.033(2)
N4 0.0713(16) 0.0654(14) 0.0482(14) 0.0183(12) -0.0040(11) -0.0146(11)
O1 0.158(3) 0.0604(15) 0.103(2) -0.0037(16) -0.018(2) -0.0078(14)
O2 0.190(4) 0.146(3) 0.082(2) -0.004(3) 0.054(2) 0.004(2)
O3 0.0870(14) 0.0585(12) 0.0492(11) -0.0112(10) -0.0040(10) -0.0159(9)

loop_
_atom_type_symbol
_atom_type_description
_atom_type_scat_dispersion_real
_atom_type_scat_dispersion_imag
_atom_type_scat_source
C C 0.0033 0.0016 'International Tables Vol C Tables 4.2.6.8 and 6.1.1.4'
H H 0.0000 0.0000 'International Tables Vol C Tables 4.2.6.8 and 6.1.1.4'
N N 0.0061 0.0033 'International Tables Vol C Tables 4.2.6.8 and 6.1.1.4'
O O 0.0106 0.0060 'International Tables Vol C Tables 4.2.6.8 and 6.1.1.4'
Br Br -0.2901 2.4595 'International Tables Vol C Tables 4.2.6.8 and 6.1.1.4'
F F 0.0171 0.0103 'International Tables Vol C Tables 4.2.6.8 and 6.1.1.4'

loop_
_geom_angle_atom_site_label_1
_geom_angle_atom_site_label_2
_geom_angle_atom_site_label_3
_geom_angle_site_symmetry_1
_geom_angle_site_symmetry_3
_geom_angle
_geom_angle_publ_flag
O1 C1 H1A . . 109.5 no
O1 C1 H1B . . 109.5 no
H1A C1 H1B . . 109.5 no
O1 C1 H1C . . 109.5 no
H1A C1 H1C . . 109.5 no
H1B C1 H1C . . 109.5 no
O2 C2 H2A . . 109.5 no
O2 C2 H2B . . 109.5 no
H2A C2 H2B . . 109.5 no
O2 C2 H2C . . 109.5 no
H2A C2 H2C . . 109.5 no
H2B C2 H2C . . 109.5 no
O1 C3 N1 . . 119.5(4) no
O1 C3 C4 . . 118.4(4) no
N1 C3 C4 . . 122.1(4) no
C5 C4 C3 . . 117.5(4) no
C5 C4 H4 . . 121.3 no
C3 C4 H4 . . 121.3 no
O2 C5 C4 . . 119.0(4) no
O2 C5 N2 . . 117.6(5) no
C4 C5 N2 . . 123.4(4) no
N2 C6 N1 . . 130.7(3) no
N2 C6 O3 . . 116.9(3) no
N1 C6 O3 . . 112.5(3) no
C8 C7 C12 . . 121.7(3) no
C8 C7 O3 . . 120.4(3) no
C12 C7 O3 . . 117.7(2) no
C9 C8 C7 . . 119.2(3) no
C9 C8 H8 . . 120.4 no
C7 C8 H8 . . 120.4 no
C10 C9 C8 . . 120.7(3) no
C10 C9 H9 . . 119.7 no
C8 C9 H9 . . 119.7 no
C9 C10 C11 . . 120.5(3) no
C9 C10 H10 . . 119.8 no
C11 C10 H10 . . 119.8 no
C10 C11 C12 . . 119.9(3) no
C10 C11 H11 . . 120.0 no
C12 C11 H11 . . 120.0 no
C11 C12 C7 . . 118.1(3) no
C11 C12 C13 . . 123.2(3) no
C7 C12 C13 . . 118.8(2) no
N4 C13 C14 . . 111.1(2) no
N4 C13 C12 . . 111.2(2) no
C14 C13 C12 . . 111.2(2) no
N4 C13 H13 . . 107.7 no
C14 C13 H13 . . 107.7 no
C12 C13 H13 . . 107.7 no
N3 C14 C13 . . 177.8(4) no
N4 C15 C16 . . 120.6(3) no
N4 C15 C20 . . 122.5(3) no
C16 C15 C20 . . 116.8(3) no
C17 C16 C15 . . 121.7(3) no
C17 C16 Br1 . . 118.5(3) no
C15 C16 Br1 . . 119.8(2) no
C18 C17 C16 . . 119.1(3) no
C18 C17 H17 . . 120.5 no
C16 C17 H17 . . 120.5 no
C17 C18 F1 . . 119.1(4) no
C17 C18 C19 . . 122.3(3) no
F1 C18 C19 . . 118.5(4) no
C18 C19 C20 . . 118.3(3) no
C18 C19 H19 . . 120.9 no
C20 C19 H19 . . 120.9 no
C15 C20 C19 . . 121.7(3) no
C15 C20 H20 . . 119.2 no
C19 C20 H20 . . 119.2 no
C6 N1 C3 . . 114.1(3) no
C6 N2 C5 . . 112.2(3) no
C15 N4 C13 . . 123.3(2) no
C15 N4 H4A . . 127(3) no
C13 N4 H4A . . 110(3) no
C3 O1 C1 . . 118.3(3) no
C5 O2 C2 . . 118.1(4) no
C6 O3 C7 . . 118.4(2) no

loop_
_geom_bond_atom_site_label_1
_geom_bond_atom_site_label_2
_geom_bond_site_symmetry_2
_geom_bond_distance
_geom_bond_publ_flag
Br1 C16 . 1.887(3) no
C1 O1 . 1.409(5) no
C1 H1A . 0.9600 no
C1 H1B . 0.9600 no
C1 H1C . 0.9600 no
C2 O2 . 1.397(8) no
C2 H2A . 0.9600 no
C2 H2B . 0.9600 no
C2 H2C . 0.9600 no
C3 O1 . 1.335(5) no
C3 N1 . 1.339(4) no
C3 C4 . 1.364(6) no
C4 C5 . 1.342(7) no
C4 H4 . 0.9300 no
C5 O2 . 1.330(5) no
C5 N2 . 1.365(5) no
C6 N2 . 1.310(4) no
C6 N1 . 1.314(4) no
C6 O3 . 1.376(3) no
C7 C8 . 1.369(4) no
C7 C12 . 1.387(4) no
C7 O3 . 1.396(3) no
C8 C9 . 1.367(5) no
C8 H8 . 0.9300 no
C9 C10 . 1.361(6) no
C9 H9 . 0.9300 no
C10 C11 . 1.383(5) no
C10 H10 . 0.9300 no
C11 C12 . 1.386(4) no
C11 H11 . 0.9300 no
C12 C13 . 1.508(4) no
C13 N4 . 1.439(3) no
C13 C14 . 1.491(5) no
C13 H13 . 0.9800 no
C14 N3 . 1.132(4) no
C15 N4 . 1.383(4) no
C15 C16 . 1.390(4) no
C15 C20 . 1.391(4) no
C16 C17 . 1.383(5) no
C17 C18 . 1.347(5) no
C17 H17 . 0.9300 no
C18 F1 . 1.358(4) no
C18 C19 . 1.365(5) no
C19 C20 . 1.392(5) no
C19 H19 . 0.9300 no
C20 H20 . 0.9300 no
N4 H4A . 0.830(18) no

loop_
_geom_hbond_atom_site_label_D
_geom_hbond_atom_site_label_H
_geom_hbond_atom_site_label_A
_geom_hbond_site_symmetry_A
_geom_hbond_distance_DH
_geom_hbond_distance_HA
_geom_hbond_distance_DA
_geom_hbond_angle_DHA
_geom_hbond_publ_flag
N4 H4A Br1 . 0.830(18) 2.74(3) 3.065(2) 105(3) yes
C13 H13 O3 . 0.98 2.41 2.763(3) 100.8 yes
C17 H17 F1 2_666 0.93 2.61 3.541(4) 174.5 yes
C20 H20 O3 2_757 0.93 2.68 3.477(4) 144.8 yes
C13 H13 O3 2_757 0.98 2.53 3.433(3) 153.3 yes

loop_
_geom_torsion_atom_site_label_1
_geom_torsion_atom_site_label_2
_geom_torsion_atom_site_label_3
_geom_torsion_atom_site_label_4
_geom_torsion_site_symmetry_1
_geom_torsion_site_symmetry_2
_geom_torsion_site_symmetry_3
_geom_torsion_site_symmetry_4
_geom_torsion
_geom_torsion_publ_flag
O1 C3 C4 C5 . . . . -177.2(5) no
N1 C3 C4 C5 . . . . 2.0(7) no
C3 C4 C5 O2 . . . . 178.7(4) no
C3 C4 C5 N2 . . . . -1.0(8) no
C12 C7 C8 C9 . . . . 1.6(5) no
O3 C7 C8 C9 . . . . 175.3(3) no
C7 C8 C9 C10 . . . . -0.3(5) no
C8 C9 C10 C11 . . . . -0.2(6) no
C9 C10 C11 C12 . . . . -0.4(5) no
C10 C11 C12 C7 . . . . 1.6(4) no
C10 C11 C12 C13 . . . . -177.9(3) no
C8 C7 C12 C11 . . . . -2.2(4) no
O3 C7 C12 C11 . . . . -176.1(2) no
C8 C7 C12 C13 . . . . 177.3(3) no
O3 C7 C12 C13 . . . . 3.4(4) no
C11 C12 C13 N4 . . . . -99.4(3) no
C7 C12 C13 N4 . . . . 81.2(3) no
C11 C12 C13 C14 . . . . 25.0(4) no
C7 C12 C13 C14 . . . . -154.5(3) no
N4 C15 C16 C17 . . . . -177.5(3) no
C20 C15 C16 C17 . . . . 1.3(5) no
N4 C15 C16 Br1 . . . . 2.3(4) no
C20 C15 C16 Br1 . . . . -178.9(2) no
C15 C16 C17 C18 . . . . -0.1(6) no
Br1 C16 C17 C18 . . . . -179.9(3) no
C16 C17 C18 F1 . . . . 177.8(4) no
C16 C17 C18 C19 . . . . -1.4(7) no
C17 C18 C19 C20 . . . . 1.7(7) no
F1 C18 C19 C20 . . . . -177.5(4) no
N4 C15 C20 C19 . . . . 177.7(3) no
C16 C15 C20 C19 . . . . -1.1(5) no
C18 C19 C20 C15 . . . . -0.3(6) no
N2 C6 N1 C3 . . . . 0.0(5) no
O3 C6 N1 C3 . . . . 179.6(3) no
O1 C3 N1 C6 . . . . 177.7(3) no
C4 C3 N1 C6 . . . . -1.4(6) no
N1 C6 N2 C5 . . . . 0.9(5) no
O3 C6 N2 C5 . . . . -178.8(3) no
O2 C5 N2 C6 . . . . -180.0(4) no
C4 C5 N2 C6 . . . . -0.3(7) no
C16 C15 N4 C13 . . . . 175.8(3) no
C20 C15 N4 C13 . . . . -2.9(5) no
C14 C13 N4 C15 . . . . 75.8(4) no
C12 C13 N4 C15 . . . . -159.8(3) no
N1 C3 O1 C1 . . . . -8.6(6) no
C4 C3 O1 C1 . . . . 170.5(4) no
C4 C5 O2 C2 . . . . -178.7(6) no
N2 C5 O2 C2 . . . . 1.0(9) no
N2 C6 O3 C7 . . . . -25.3(4) no
N1 C6 O3 C7 . . . . 155.0(3) no
C8 C7 O3 C6 . . . . 94.9(3) no
C12 C7 O3 C6 . . . . -91.1(3) no
